data_1506083
loop_
_publ_author_name
'Spivey, Alan C.'
'Martin, Laetitia J.'
'Grainger, Damian M.'
'Ortner, J\"org'
'White, Andrew J. P.'

_publ_section_title
;
 Cis and trans selective 1,4-addition of a lithium dithioester enolate to
 4-O-TBS-2-cyclohexenone.
;
_journal_issue 18
_journal_name_full 'Organic letters'
_journal_page_first 3891
_journal_page_last 3894
_journal_paper_doi 10.1021/ol0611090
_journal_volume 8
_journal_year 2006
_chemical_formula_sum 'C8 H10 O3'
_chemical_formula_weight 154.16
_chemical_name_systematic
; 
 ? 
;
_space_group_IT_number 14
_symmetry_cell_setting monoclinic
_symmetry_space_group_name_Hall '-P 2ybc'
_symmetry_space_group_name_H-M 'P 1 21/c 1'
_atom_sites_solution_hydrogens geom
_atom_sites_solution_primary direct
_atom_sites_solution_secondary difmap
_audit_creation_method SHELXL-97
_cell_angle_alpha 90.00
_cell_angle_beta 96.59(2)
_cell_angle_gamma 90.00
_cell_formula_units_Z 4
_cell_length_a 10.921(3)
_cell_length_b 6.2036(17)
_cell_length_c 11.144(3)
_cell_measurement_temperature 173(2)
_cell_measurement_theta_max 70.8409
_cell_measurement_theta_min 3.9898
_cell_volume 750.0(4)
_computing_cell_refinement 'CrysAlis RED, Oxford Diffraction Ltd'
_computing_data_collection 'CrysAlis CCD, Oxford Diffraction Ltd'
_computing_data_reduction 'CrysAlis RED, Oxford Diffraction Ltd'
_computing_molecular_graphics 'Bruker SHELXTL'
_computing_publication_material 'Bruker SHELXTL'
_computing_structure_refinement 'SHELXL-97 (Sheldrick, 1997)'
_computing_structure_solution 'SHELXS-97 (Sheldrick, 1990)'
_diffrn_ambient_temperature 173(2)
_diffrn_detector_area_resol_mean 8.2556
_diffrn_measured_fraction_theta_full 0.976
_diffrn_measured_fraction_theta_max 0.977
_diffrn_measurement_device_type 'OD Xcalibur PX Ultra'
_diffrn_measurement_method \w
_diffrn_radiation_monochromator graphite
_diffrn_radiation_source 'Enhance Ultra (Cu) X-ray Source'
_diffrn_radiation_type CuK\a
_diffrn_radiation_wavelength 1.54248
_diffrn_reflns_av_R_equivalents 0.0510
_diffrn_reflns_av_sigmaI/netI 0.0411
_diffrn_reflns_limit_h_max 12
_diffrn_reflns_limit_h_min -13
_diffrn_reflns_limit_k_max 7
_diffrn_reflns_limit_k_min -7
_diffrn_reflns_limit_l_max 11
_diffrn_reflns_limit_l_min -13
_diffrn_reflns_number 6957
_diffrn_reflns_theta_full 71.02
_diffrn_reflns_theta_max 71.02
_diffrn_reflns_theta_min 8.19
_exptl_absorpt_coefficient_mu 0.873
_exptl_absorpt_correction_T_max 0.97662
_exptl_absorpt_correction_T_min 0.87326
_exptl_absorpt_correction_type 'numeric analytical'
_exptl_crystal_colour Colourless
_exptl_crystal_density_diffrn 1.365
_exptl_crystal_density_method 'not measured'
_exptl_crystal_description shards
_exptl_crystal_F_000 328
_exptl_crystal_size_max 0.31
_exptl_crystal_size_mid 0.04
_exptl_crystal_size_min 0.03
_refine_diff_density_max 0.284
_refine_diff_density_min -0.230
_refine_diff_density_rms 0.038
_refine_ls_extinction_coef 0.0014(16)
_refine_ls_extinction_expression Fc^*^=kFc[1+0.001xFc^2^\l^3^/sin(2\q)]^-1/4^
_refine_ls_extinction_method SHELXL
_refine_ls_goodness_of_fit_ref 1.010
_refine_ls_hydrogen_treatment mixed
_refine_ls_matrix_type full
_refine_ls_number_parameters 129
_refine_ls_number_reflns 1425
_refine_ls_number_restraints 16
_refine_ls_restrained_S_all 1.008
_refine_ls_R_factor_all 0.0982
_refine_ls_R_factor_gt 0.0523
_refine_ls_shift/su_max 0.000
_refine_ls_shift/su_mean 0.000
_refine_ls_structure_factor_coef Fsqd
_refine_ls_weighting_details 'calc w=1/[\s^2^(Fo^2^)+(0.0896P)^2^+0.0000P] where P=(Fo^2^+2Fc^2^)/3'
_refine_ls_weighting_scheme calc
_refine_ls_wR_factor_gt 0.1365
_refine_ls_wR_factor_ref 0.1666
_reflns_number_gt 813
_reflns_number_total 1425
_reflns_threshold_expression >2sigma(I)
_cod_data_source_file ol0611090si20060804_022632.cif
_cod_data_source_block Compound_7t
_cod_depositor_comments
;
The following automatic conversions were performed:

'_symmetry_cell_setting' value 'Monoclinic' changed to 'monoclinic'
according to /home/saulius/struct/CIF-dictionaries/cif_core.dic
dictionary named 'cif_core.dic' version 2.4.1 from 2010-06-29.

Automatic conversion script
Id: cif_fix_values 1715 2011-07-08 13:25:40Z adriana 
;
_cod_original_sg_symbol_H-M P2(1)/c
_cod_database_code 1506083

loop_
_symmetry_equiv_pos_as_xyz
'x, y, z'
'-x, y+1/2, -z+1/2'
'-x, -y, -z'
'x, -y-1/2, z-1/2'

loop_
_atom_site_label
_atom_site_type_symbol
_atom_site_fract_x
_atom_site_fract_y
_atom_site_fract_z
_atom_site_U_iso_or_equiv
_atom_site_adp_type
_atom_site_occupancy
_atom_site_symmetry_multiplicity
_atom_site_calc_flag
_atom_site_refinement_flags
_atom_site_disorder_assembly
_atom_site_disorder_group
C1 C 0.2759(3) -0.3291(4) 0.9702(2) 0.0500(7) Uani 1 1 d D A .
O1 O 0.3104(2) -0.4906(3) 1.02503(18) 0.0766(7) Uani 1 1 d . . .
C2 C 0.3676(3) -0.1802(4) 0.9237(3) 0.0636(8) Uani 1 1 d D . .
H2A H 0.4101 -0.0992 0.9929 0.076 Uiso 0.524(11) 1 calc PR A 1
H2B H 0.4305 -0.2684 0.8891 0.076 Uiso 0.524(11) 1 calc PR A 1
H2C H 0.4047 -0.2536 0.8612 0.076 Uiso 0.476(11) 1 d PR A 2
H2D H 0.4313 -0.1531 0.9887 0.076 Uiso 0.476(11) 1 d PR A 2
C3 C 0.3175(6) -0.0266(10) 0.8331(7) 0.0398(18) Uani 0.524(11) 1 d PD A 1
H3A H 0.3000 -0.1132 0.7574 0.048 Uiso 0.524(11) 1 calc PR A 1
C4 C 0.1945(6) 0.0607(10) 0.8569(8) 0.047(2) Uani 0.524(11) 1 d PD A 1
H4A H 0.2020 0.1284 0.9389 0.056 Uiso 0.524(11) 1 calc PR A 1
C5 C 0.0995(6) -0.1139(13) 0.8505(8) 0.065(2) Uani 0.524(11) 1 d PD A 1
H5A H 0.0919 -0.1833 0.7700 0.078 Uiso 0.524(11) 1 calc PR A 1
H5B H 0.0183 -0.0529 0.8636 0.078 Uiso 0.524(11) 1 calc PR A 1
C3' C 0.3201(7) 0.0246(12) 0.8754(7) 0.042(2) Uani 0.476(11) 1 d PD A 2
H3'A H 0.3126 0.1133 0.9491 0.051 Uiso 0.476(11) 1 calc PR A 2
C4' C 0.1909(6) 0.0143(12) 0.8140(8) 0.049(2) Uani 0.476(11) 1 d PD A 2
H4'A H 0.1871 -0.0924 0.7464 0.059 Uiso 0.476(11) 1 calc PR A 2
C5' C 0.1028(7) -0.0508(14) 0.8995(8) 0.060(2) Uani 0.476(11) 1 d PD A 2
H5'A H 0.0178 -0.0532 0.8577 0.072 Uiso 0.476(11) 1 calc PR A 2
H5'B H 0.1059 0.0531 0.9672 0.072 Uiso 0.476(11) 1 calc PR A 2
C6 C 0.1399(3) -0.2772(5) 0.9475(3) 0.0642(8) Uani 1 1 d D . .
H6A H 0.0951 -0.4132 0.9266 0.077 Uiso 0.524(11) 1 calc PR A 1
H6B H 0.1131 -0.2248 1.0242 0.077 Uiso 0.524(11) 1 calc PR A 1
H6C H 0.1055 -0.2953 1.0223 0.077 Uiso 0.476(11) 1 d PR A 2
H6D H 0.1024 -0.3830 0.8922 0.077 Uiso 0.476(11) 1 d PR A 2
C7 C 0.3820(3) 0.1734(4) 0.7952(2) 0.0500(7) Uani 1 1 d D . .
H7A H 0.4279 0.2457 0.8657 0.060 Uiso 0.524(11) 1 calc PR A 1
H7B H 0.4398 0.1384 0.7357 0.060 Uiso 0.524(11) 1 calc PR A 1
H7C H 0.4181 0.0926 0.7347 0.060 Uiso 0.476(11) 1 d PR A 2
H7D H 0.4446 0.2590 0.8400 0.060 Uiso 0.476(11) 1 d PR A 2
C8 C 0.2779(3) 0.3114(4) 0.7395(2) 0.0570(8) Uani 1 1 d D A .
O8 O 0.2818(3) 0.4756(3) 0.68262(19) 0.0828(8) Uani 1 1 d . . .
O9 O 0.16857(18) 0.2286(3) 0.76433(17) 0.0615(6) Uani 1 1 d D . .

loop_
_atom_site_aniso_label
_atom_site_aniso_U_11
_atom_site_aniso_U_22
_atom_site_aniso_U_33
_atom_site_aniso_U_23
_atom_site_aniso_U_13
_atom_site_aniso_U_12
C1 0.0725(19) 0.0394(14) 0.0395(14) -0.0059(11) 0.0120(12) -0.0061(12)
O1 0.1137(19) 0.0516(13) 0.0643(13) 0.0155(10) 0.0085(12) -0.0065(11)
C2 0.0477(16) 0.0545(18) 0.090(2) 0.0229(15) 0.0154(14) 0.0050(13)
C3 0.044(3) 0.044(3) 0.032(3) 0.004(3) 0.005(3) 0.004(2)
C4 0.043(4) 0.034(3) 0.061(4) -0.007(3) -0.005(3) 0.003(3)
C5 0.043(3) 0.106(6) 0.043(4) -0.004(4) -0.002(3) -0.012(4)
C3' 0.047(4) 0.052(4) 0.029(4) 0.001(3) 0.007(3) -0.002(3)
C4' 0.039(4) 0.032(4) 0.073(6) -0.015(3) -0.001(3) 0.001(3)
C5' 0.038(4) 0.102(6) 0.040(4) -0.011(4) 0.005(3) 0.001(4)
C6 0.068(2) 0.0601(18) 0.0683(19) -0.0130(14) 0.0230(14) -0.0222(15)
C7 0.0560(16) 0.0448(15) 0.0482(14) 0.0052(11) 0.0017(12) -0.0042(12)
C8 0.084(2) 0.0443(15) 0.0405(14) -0.0045(12) -0.0023(13) 0.0041(15)
O8 0.136(2) 0.0477(13) 0.0629(13) 0.0152(10) 0.0036(12) 0.0108(12)
O9 0.0632(13) 0.0569(12) 0.0598(12) 0.0008(9) -0.0120(9) 0.0172(10)

loop_
_atom_type_symbol
_atom_type_description
_atom_type_scat_dispersion_real
_atom_type_scat_dispersion_imag
_atom_type_scat_source
C C 0.0181 0.0091 'International Tables Vol C Tables 4.2.6.8 and 6.1.1.4'
H H 0.0000 0.0000 'International Tables Vol C Tables 4.2.6.8 and 6.1.1.4'
O O 0.0492 0.0322 'International Tables Vol C Tables 4.2.6.8 and 6.1.1.4'

loop_
_geom_angle_atom_site_label_1
_geom_angle_atom_site_label_2
_geom_angle_atom_site_label_3
_geom_angle
O1 C1 C2 120.2(3)
O1 C1 C6 120.3(3)
C2 C1 C6 119.6(2)
C3 C2 C3' 22.5(3)
C3 C2 C1 115.6(3)
C3' C2 C1 116.3(4)
C2 C3 C4 112.8(6)
C2 C3 C7 125.7(5)
C4 C3 C7 102.1(4)
O9 C4 C5 113.7(6)
O9 C4 C3 103.6(5)
C5 C4 C3 111.1(8)
C4 C5 C6 107.9(5)
C2 C3' C4' 114.2(6)
C2 C3' C7 126.4(6)
C4' C3' C7 102.7(5)
O9 C4' C5' 113.6(7)
O9 C4' C3' 104.1(5)
C5' C4' C3' 111.4(8)
C4' C5' C6 107.8(6)
C5 C6 C1 117.6(3)
C5 C6 C5' 25.3(3)
C1 C6 C5' 117.8(4)
C3' C7 C8 103.1(3)
C3' C7 C3 21.7(3)
C8 C7 C3 103.2(3)
O8 C8 O9 120.8(3)
O8 C8 C7 129.1(3)
O9 C8 C7 110.0(2)
C8 O9 C4' 108.1(3)
C8 O9 C4 107.9(3)
C4' O9 C4 21.9(4)

loop_
_geom_bond_atom_site_label_1
_geom_bond_atom_site_label_2
_geom_bond_distance
C1 O1 1.211(3)
C1 C2 1.498(4)
C1 C6 1.512(4)
C2 C3 1.449(6)
C2 C3' 1.452(7)
C3 C4 1.500(9)
C3 C7 1.511(6)
C4 O9 1.471(7)
C4 C5 1.495(9)
C5 C6 1.510(7)
C3' C4' 1.497(10)
C3' C7 1.499(7)
C4' O9 1.450(7)
C4' C5' 1.486(10)
C5' C6 1.540(8)
C7 C8 1.499(4)
C8 O8 1.203(3)
C8 O9 1.357(4)
